data_1534642
loop_
_publ_author_name
'Liu, H.'
'Tse, J.S.'
'Hu, J.'
'Liu, Z.'
'Wang, L.'
'Weidner, D.J.'
'Chen, J.'
'Meng, Y.'
'Mao, H.-K.'
'Haeusermann, D.'

_publ_section_title
;
 Structural Refinement of the High-Pressure Phase of Aluminium
 Trihydroxide: In-Situ High-Pressure Angle Dispersive Synchrotron X-ray
 Diffraction and Theoretical Studies
;
_journal_name_full 'J. Phys. Chem. B'
_journal_page_first 8857
_journal_page_last 8860
_journal_volume 109
_journal_year 2005
_chemical_formula_sum 'Al H3 O3'
_chemical_name_systematic 'Al (O H)3'
_space_group_IT_number 61
_symmetry_space_group_name_Hall '-P 2ac 2ab'
_symmetry_space_group_name_H-M 'P b c a'
_cell_angle_alpha 90
_cell_angle_beta 90
_cell_angle_gamma 90
_cell_formula_units_Z 8
_cell_length_a 8.6857
_cell_length_b 5.0521
_cell_length_c 9.4954
_cell_volume 416.668
_citation_journal_id_ASTM JPCBFK
_cod_data_source_file Liu_JPCBFK_2005_1554.cif
_cod_data_source_block H3Al1O3
_cod_original_cell_volume 416.6679
_cod_original_formula_sum 'H3 Al1 O3'
_cod_database_code 1534642

loop_
_symmetry_equiv_pos_as_xyz
x,y,z
-x+1/2,-y,z+1/2
x+1/2,-y+1/2,-z
-x,y+1/2,-z+1/2
-x,-y,-z
x-1/2,y,-z-1/2
-x-1/2,y-1/2,z
x,-y-1/2,z-1/2

loop_
_atom_site_label
_atom_site_type_symbol
_atom_site_fract_x
_atom_site_fract_y
_atom_site_fract_z
_atom_site_occupancy
_atom_site_U_iso_or_equiv
O2 O-2 0.2981 0.7221 0.9006 1 0.0
O3 O-2 0.8201 0.1453 0.8925 1 0.0
O1 O-2 0.981 0.6394 0.8952 1 0.0
Al1 Al+3 0.3326 0.014 0.9947 1 0.0
